data_4088987
loop_
_publ_author_name
'Kienz, Torben'
'F\"orster, Christoph'
'Heinze, Katja'

_publ_section_title
;
 Generation and Oligomerization ofN-Ferrocenyl Ketenimines via Open-Shell
 Intermediates
;
_journal_issue 21
_journal_name_full Organometallics
_journal_page_first 3681
_journal_paper_doi 10.1021/acs.organomet.6b00619
_journal_volume 35
_journal_year 2016
_chemical_formula_sum 'C76 H86 B2 Cl8 Cu2 F8 Fe6 N6 S6'
_chemical_formula_weight 2195.27
_space_group_IT_number 2
_space_group_name_Hall '-P 1'
_space_group_name_H-M_alt 'P -1'
_symmetry_cell_setting triclinic
_symmetry_space_group_name_H-M 'P -1'
_atom_sites_solution_hydrogens geom
_atom_sites_solution_primary direct
_atom_sites_solution_secondary difmap
_audit_creation_method SHELXL-97
_cell_angle_alpha 60.772(6)
_cell_angle_beta 71.684(6)
_cell_angle_gamma 78.348(6)
_cell_formula_units_Z 1
_cell_length_a 11.092(3)
_cell_length_b 15.327(4)
_cell_length_c 15.563(4)
_cell_measurement_temperature 173(2)
_cell_volume 2188.2(10)
_computing_cell_refinement 'Bruker SMART'
_computing_data_collection 'Bruker SMART'
_computing_data_reduction 'Bruker SAINT'
_computing_structure_refinement 'SHELXL-97 (Sheldrick, 1997)'
_computing_structure_solution 'SHELXS-97 (Sheldrick, 1990)'
_diffrn_ambient_temperature 173(2)
_diffrn_measured_fraction_theta_full 0.989
_diffrn_measured_fraction_theta_max 0.989
_diffrn_measurement_device_type 'CCD area detector'
_diffrn_measurement_method 'phi and omega scans'
_diffrn_radiation_monochromator graphite
_diffrn_radiation_source 'fine-focus sealed tube'
_diffrn_radiation_type MoK\a
_diffrn_radiation_wavelength 0.71073
_diffrn_reflns_av_R_equivalents 0.1713
_diffrn_reflns_av_sigmaI/netI 0.3279
_diffrn_reflns_limit_h_max 13
_diffrn_reflns_limit_h_min -14
_diffrn_reflns_limit_k_max 20
_diffrn_reflns_limit_k_min -20
_diffrn_reflns_limit_l_max 20
_diffrn_reflns_limit_l_min -20
_diffrn_reflns_number 21797
_diffrn_reflns_theta_full 28.05
_diffrn_reflns_theta_max 28.05
_diffrn_reflns_theta_min 1.60
_exptl_absorpt_coefficient_mu 1.891
_exptl_absorpt_correction_T_max 0.8048
_exptl_absorpt_correction_T_min 0.5492
_exptl_absorpt_correction_type multi-scan
_exptl_absorpt_process_details MULABS
_exptl_crystal_colour orange
_exptl_crystal_density_diffrn 1.666
_exptl_crystal_density_method 'not measured'
_exptl_crystal_description needle
_exptl_crystal_F_000 1112
_exptl_crystal_size_max 0.36
_exptl_crystal_size_mid 0.16
_exptl_crystal_size_min 0.12
_refine_diff_density_max 0.959
_refine_diff_density_min -0.697
_refine_diff_density_rms 0.124
_refine_ls_extinction_method none
_refine_ls_goodness_of_fit_ref 0.808
_refine_ls_hydrogen_treatment constr
_refine_ls_matrix_type full
_refine_ls_number_parameters 541
_refine_ls_number_reflns 10513
_refine_ls_number_restraints 39
_refine_ls_restrained_S_all 0.808
_refine_ls_R_factor_all 0.2343
_refine_ls_R_factor_gt 0.0786
_refine_ls_shift/su_max 0.000
_refine_ls_shift/su_mean 0.000
_refine_ls_structure_factor_coef Fsqd
_refine_ls_weighting_details 'calc w=1/[\s^2^(Fo^2^)+(0.0431P)^2^+0.0000P] where P=(Fo^2^+2Fc^2^)/3'
_refine_ls_weighting_scheme calc
_refine_ls_wR_factor_gt 0.1278
_refine_ls_wR_factor_ref 0.1684
_reflns_number_gt 3560
_reflns_number_total 10513
_reflns_threshold_expression >2sigma(I)
_cod_data_source_file om6b00619_si_002.cif
_cod_data_source_block tk5
_cod_original_cell_volume 2188.3(10)
_cod_original_sg_symbol_H-M P-1
_cod_database_code 4088987

loop_
_symmetry_equiv_pos_as_xyz
'x, y, z'
'-x, -y, -z'

loop_
_atom_site_label
_atom_site_type_symbol
_atom_site_fract_x
_atom_site_fract_y
_atom_site_fract_z
_atom_site_U_iso_or_equiv
_atom_site_adp_type
_atom_site_occupancy
_atom_site_symmetry_multiplicity
_atom_site_calc_flag
_atom_site_refinement_flags
_atom_site_disorder_assembly
_atom_site_disorder_group
Cu1 Cu 0.59313(10) 0.47671(8) 0.40214(7) 0.0346(3) Uani 1 1 d . . .
Fe1 Fe 0.46657(11) 0.14363(10) 0.23351(9) 0.0310(3) Uani 1 1 d . . .
Fe2 Fe 0.84567(11) 0.75544(9) 0.41001(9) 0.0316(3) Uani 1 1 d . . .
Fe3 Fe 0.98844(11) 0.78340(10) -0.07016(9) 0.0344(4) Uani 1 1 d . . .
S3 S 0.72155(19) 0.60353(16) 0.27511(15) 0.0292(5) Uani 1 1 d . . .
S2 S 0.6018(2) 0.40357(16) 0.56982(15) 0.0307(5) Uani 1 1 d . . .
S1 S 0.5402(2) 0.35808(17) 0.37337(15) 0.0330(6) Uani 1 1 d . . .
N1 N 0.5058(6) 0.3429(5) 0.2218(5) 0.0292(17) Uani 1 1 d . . .
H1A H 0.5098 0.3694 0.1565 0.035 Uiso 1 1 calc R . .
N2 N 0.7657(6) 0.5401(5) 0.4991(5) 0.0269(17) Uani 1 1 d . . .
H2A H 0.7526 0.5524 0.4412 0.032 Uiso 1 1 calc R . .
N3 N 0.9438(6) 0.6039(5) 0.1455(5) 0.0361(19) Uani 1 1 d . . .
H3A H 1.0106 0.5703 0.1248 0.043 Uiso 1 1 calc R . .
C1 C 0.5834(12) 0.1894(9) 0.0917(8) 0.060(3) Uani 1 1 d . . .
H1 H 0.6389 0.2425 0.0595 0.072 Uiso 1 1 calc R . .
C2 C 0.4561(12) 0.1981(8) 0.0875(7) 0.058(3) Uani 1 1 d . . .
H2 H 0.4107 0.2576 0.0504 0.070 Uiso 1 1 calc R . .
C3 C 0.4103(9) 0.1049(10) 0.1466(8) 0.055(3) Uani 1 1 d . . .
H3 H 0.3259 0.0896 0.1586 0.066 Uiso 1 1 calc R . .
C4 C 0.5042(12) 0.0355(8) 0.1867(7) 0.053(3) Uani 1 1 d . . .
H4 H 0.4974 -0.0345 0.2294 0.064 Uiso 1 1 calc R . .
C5 C 0.6119(10) 0.0908(11) 0.1506(8) 0.060(3) Uani 1 1 d . . .
H5 H 0.6922 0.0636 0.1650 0.072 Uiso 1 1 calc R . .
C6 C 0.4597(8) 0.2442(7) 0.2839(6) 0.027(2) Uani 1 1 d . . .
C7 C 0.3340(8) 0.2203(7) 0.3007(6) 0.032(2) Uani 1 1 d . . .
H7 H 0.2680 0.2663 0.2740 0.039 Uiso 1 1 calc R . .
C8 C 0.3253(9) 0.1173(7) 0.3632(6) 0.039(2) Uani 1 1 d . . .
H8 H 0.2526 0.0804 0.3862 0.046 Uiso 1 1 calc R . .
C9 C 0.4471(9) 0.0773(7) 0.3863(6) 0.041(2) Uani 1 1 d . . .
H9 H 0.4691 0.0091 0.4274 0.049 Uiso 1 1 calc R . .
C10 C 0.5256(9) 0.1555(7) 0.3382(6) 0.036(2) Uani 1 1 d . . .
H10 H 0.6112 0.1502 0.3413 0.044 Uiso 1 1 calc R . .
C11 C 0.5426(7) 0.3984(6) 0.2506(6) 0.0248(19) Uani 1 1 d . . .
C12 C 0.5847(8) 0.4988(6) 0.1683(6) 0.036(2) Uani 1 1 d . . .
H12A H 0.6104 0.5345 0.1969 0.053 Uiso 1 1 calc R . .
H12B H 0.5145 0.5373 0.1372 0.053 Uiso 1 1 calc R . .
H12C H 0.6571 0.4908 0.1164 0.053 Uiso 1 1 calc R . .
C13 C 0.6893(8) 0.8038(7) 0.3511(6) 0.039(2) Uani 1 1 d . . .
H13 H 0.6289 0.7634 0.3580 0.046 Uiso 1 1 calc R . .
C14 C 0.6832(8) 0.8434(7) 0.4179(6) 0.038(2) Uani 1 1 d . . .
H14 H 0.6184 0.8335 0.4783 0.046 Uiso 1 1 calc R . .
C15 C 0.7903(9) 0.9001(7) 0.3787(7) 0.041(2) Uani 1 1 d . . .
H15 H 0.8101 0.9354 0.4081 0.050 Uiso 1 1 calc R . .
C16 C 0.8631(9) 0.8957(7) 0.2884(7) 0.044(3) Uani 1 1 d . . .
H16 H 0.9399 0.9276 0.2456 0.053 Uiso 1 1 calc R . .
C17 C 0.8001(9) 0.8349(7) 0.2738(6) 0.046(3) Uani 1 1 d . . .
H17 H 0.8289 0.8177 0.2194 0.056 Uiso 1 1 calc R . .
C18 C 0.8504(7) 0.6035(6) 0.4911(6) 0.025(2) Uani 1 1 d . . .
C19 C 0.9612(8) 0.6360(7) 0.4087(7) 0.041(2) Uani 1 1 d . . .
H19 H 0.9883 0.6197 0.3538 0.050 Uiso 1 1 calc R . .
C20 C 1.0235(8) 0.6973(7) 0.4245(7) 0.047(3) Uani 1 1 d . . .
H20 H 1.1012 0.7282 0.3824 0.057 Uiso 1 1 calc R . .
C21 C 0.9513(9) 0.7045(6) 0.5121(7) 0.042(2) Uani 1 1 d . . .
H21 H 0.9699 0.7429 0.5388 0.051 Uiso 1 1 calc R . .
C22 C 0.8457(8) 0.6452(7) 0.5545(6) 0.036(2) Uani 1 1 d . . .
H22 H 0.7824 0.6353 0.6156 0.044 Uiso 1 1 calc R . .
C23 C 0.7030(7) 0.4646(6) 0.5817(6) 0.029(2) Uani 1 1 d . . .
C24 C 0.7195(8) 0.4352(6) 0.6834(5) 0.036(2) Uani 1 1 d . . .
H24A H 0.6665 0.3792 0.7349 0.054 Uiso 1 1 calc R . .
H24B H 0.6938 0.4922 0.6986 0.054 Uiso 1 1 calc R . .
H24C H 0.8089 0.4147 0.6839 0.054 Uiso 1 1 calc R . .
C25 C 1.0272(9) 0.6785(7) -0.1219(6) 0.040(3) Uani 1 1 d . . .
H25 H 1.0212 0.6082 -0.0810 0.048 Uiso 1 1 calc R . .
C26 C 0.9313(9) 0.7482(9) -0.1608(7) 0.049(3) Uani 1 1 d . . .
H26 H 0.8476 0.7327 -0.1505 0.059 Uiso 1 1 calc R . .
C27 C 0.9771(10) 0.8442(8) -0.2170(7) 0.055(3) Uani 1 1 d . . .
H27 H 0.9310 0.9046 -0.2515 0.066 Uiso 1 1 calc R . .
C28 C 1.1065(9) 0.8344(7) -0.2126(6) 0.047(3) Uani 1 1 d . . .
H28 H 1.1620 0.8873 -0.2432 0.056 Uiso 1 1 calc R . .
C29 C 1.1357(8) 0.7340(8) -0.1557(6) 0.041(2) Uani 1 1 d . . .
H29 H 1.2159 0.7062 -0.1414 0.049 Uiso 1 1 calc R . .
C30 C 0.9397(8) 0.7103(6) 0.0842(6) 0.032(2) Uani 1 1 d . . .
C31 C 0.8372(9) 0.7734(7) 0.0490(6) 0.040(3) Uani 1 1 d . . .
H31 H 0.7552 0.7535 0.0614 0.048 Uiso 1 1 calc R . .
C32 C 0.8778(10) 0.8717(7) -0.0082(7) 0.052(3) Uani 1 1 d . . .
H32 H 0.8281 0.9302 -0.0415 0.063 Uiso 1 1 calc R . .
C33 C 1.0057(10) 0.8679(8) -0.0071(7) 0.052(3) Uani 1 1 d . . .
H33 H 1.0570 0.9235 -0.0386 0.063 Uiso 1 1 calc R . .
C34 C 1.0435(9) 0.7676(7) 0.0487(6) 0.041(2) Uani 1 1 d . . .
H34 H 1.1256 0.7430 0.0604 0.050 Uiso 1 1 calc R . .
C35 C 0.8597(7) 0.5497(7) 0.2293(6) 0.030(2) Uani 1 1 d . . .
C36 C 0.8897(8) 0.4400(6) 0.2825(6) 0.038(2) Uani 1 1 d . . .
H36A H 0.8208 0.4091 0.3434 0.057 Uiso 1 1 calc R . .
H36B H 0.9695 0.4277 0.3022 0.057 Uiso 1 1 calc R . .
H36C H 0.8985 0.4109 0.2369 0.057 Uiso 1 1 calc R . .
F1 F 0.1613(5) 0.5094(4) 0.0487(4) 0.0583(16) Uani 1 1 d . . .
F2 F 0.3407(5) 0.4151(4) 0.0826(4) 0.0655(18) Uani 1 1 d . . .
F3 F 0.2284(6) 0.4883(6) 0.1782(5) 0.099(3) Uani 1 1 d . . .
F4 F 0.3381(6) 0.5800(5) 0.0156(5) 0.087(2) Uani 1 1 d . . .
B1 B 0.2669(10) 0.4994(8) 0.0830(7) 0.030(2) Uani 1 1 d . . .
C100 C 0.3832(3) 0.8941(6) 0.0914(6) 0.044(3) Uani 1 1 d D . .
H10A H 0.4101 0.9052 0.0200 0.053 Uiso 1 1 calc R . .
H10B H 0.3835 0.9591 0.0905 0.053 Uiso 1 1 calc R . .
Cl1 Cl 0.4935(2) 0.8102(2) 0.1558(2) 0.0643(8) Uani 1 1 d D . .
Cl2 Cl 0.2289(3) 0.8541(2) 0.1447(2) 0.0828(10) Uani 1 1 d D . .
C101 C 0.725(2) 0.167(2) 0.5460(10) 0.076(5) Uani 0.75 1 d PDU A 1
H10C H 0.6385 0.1442 0.5656 0.091 Uiso 0.75 1 calc PR A 1
H10D H 0.7163 0.2392 0.5276 0.091 Uiso 0.75 1 calc PR A 1
Cl3 Cl 0.8157(4) 0.1506(4) 0.4407(3) 0.0717(14) Uani 0.75 1 d PDU A 1
Cl4 Cl 0.7924(4) 0.1010(3) 0.6492(3) 0.0755(12) Uani 0.75 1 d PDU A 1
C102 C 0.832(4) 0.161(3) 0.467(2) 0.078(9) Uani 0.25 1 d PDU B 2
H10E H 0.8756 0.2236 0.4361 0.094 Uiso 0.25 1 calc PR B 2
H10F H 0.7915 0.1641 0.4175 0.094 Uiso 0.25 1 calc PR B 2
Cl3A Cl 0.9439(9) 0.0599(7) 0.4938(8) 0.057(3) Uani 0.25 1 d PDU . 2
Cl4A Cl 0.7178(19) 0.152(2) 0.5737(12) 0.079(4) Uani 0.25 1 d PDU B 2

loop_
_atom_site_aniso_label
_atom_site_aniso_U_11
_atom_site_aniso_U_22
_atom_site_aniso_U_33
_atom_site_aniso_U_23
_atom_site_aniso_U_13
_atom_site_aniso_U_12
Cu1 0.0299(6) 0.0472(8) 0.0321(6) -0.0244(5) 0.0012(5) -0.0105(5)
Fe1 0.0307(7) 0.0355(8) 0.0356(7) -0.0244(6) -0.0095(6) 0.0039(6)
Fe2 0.0254(7) 0.0323(8) 0.0378(7) -0.0189(6) -0.0059(6) 0.0014(6)
Fe3 0.0250(7) 0.0407(9) 0.0318(7) -0.0169(6) -0.0005(6) 0.0003(6)
S3 0.0230(11) 0.0351(14) 0.0306(12) -0.0202(10) 0.0007(10) -0.0020(10)
S2 0.0306(12) 0.0305(14) 0.0315(12) -0.0178(10) -0.0011(10) -0.0042(10)
S1 0.0374(13) 0.0382(15) 0.0295(12) -0.0208(10) -0.0036(10) -0.0080(11)
N1 0.026(4) 0.043(5) 0.028(4) -0.025(4) -0.007(3) 0.002(3)
N2 0.025(4) 0.035(5) 0.028(4) -0.021(3) -0.008(3) 0.007(3)
N3 0.019(4) 0.041(5) 0.042(4) -0.024(4) 0.002(3) 0.007(4)
C1 0.066(9) 0.077(10) 0.051(7) -0.047(7) 0.008(6) -0.021(7)
C2 0.090(10) 0.049(8) 0.035(6) -0.026(5) -0.024(6) 0.028(7)
C3 0.026(6) 0.099(10) 0.067(7) -0.067(7) -0.006(6) 0.012(7)
C4 0.089(9) 0.037(7) 0.042(6) -0.025(5) -0.013(6) -0.008(7)
C5 0.038(7) 0.119(11) 0.055(7) -0.073(8) -0.019(6) 0.034(7)
C6 0.025(5) 0.037(6) 0.027(4) -0.022(4) -0.005(4) 0.003(4)
C7 0.023(5) 0.045(6) 0.044(5) -0.033(5) -0.007(4) 0.000(4)
C8 0.046(6) 0.048(7) 0.030(5) -0.028(5) 0.002(5) -0.012(5)
C9 0.061(7) 0.031(6) 0.043(6) -0.023(5) -0.024(5) 0.006(5)
C10 0.037(5) 0.043(7) 0.041(5) -0.028(5) -0.016(5) 0.009(5)
C11 0.010(4) 0.034(5) 0.040(5) -0.027(4) -0.001(4) -0.001(4)
C12 0.030(5) 0.049(7) 0.042(5) -0.028(5) -0.014(4) -0.005(4)
C13 0.039(6) 0.041(6) 0.040(5) -0.022(5) -0.023(5) 0.018(5)
C14 0.031(5) 0.035(6) 0.039(5) -0.017(4) -0.009(4) 0.016(4)
C15 0.050(6) 0.036(6) 0.044(6) -0.018(5) -0.016(5) -0.007(5)
C16 0.052(6) 0.030(6) 0.044(6) -0.016(5) -0.011(5) 0.005(5)
C17 0.056(7) 0.039(7) 0.033(5) -0.014(5) -0.013(5) 0.017(5)
C18 0.018(4) 0.027(5) 0.032(5) -0.015(4) -0.010(4) 0.005(4)
C19 0.025(5) 0.041(6) 0.050(6) -0.020(5) -0.004(5) 0.004(4)
C20 0.020(5) 0.035(6) 0.074(7) -0.016(5) -0.016(5) 0.008(4)
C21 0.050(6) 0.027(6) 0.056(6) -0.021(5) -0.022(5) 0.004(5)
C22 0.035(5) 0.044(6) 0.034(5) -0.015(4) -0.016(4) -0.003(5)
C23 0.026(5) 0.026(5) 0.035(5) -0.022(4) -0.001(4) 0.008(4)
C24 0.034(5) 0.045(6) 0.029(5) -0.020(4) -0.002(4) -0.008(5)
C25 0.045(6) 0.053(7) 0.026(5) -0.029(5) 0.006(5) -0.007(5)
C26 0.029(6) 0.082(9) 0.040(6) -0.032(6) -0.005(5) -0.001(6)
C27 0.048(7) 0.070(9) 0.040(6) -0.024(6) -0.021(5) 0.022(6)
C28 0.048(7) 0.040(7) 0.037(5) -0.017(5) 0.012(5) -0.006(5)
C29 0.029(5) 0.064(8) 0.042(6) -0.040(5) -0.003(5) 0.006(5)
C30 0.029(5) 0.023(5) 0.030(5) -0.009(4) 0.003(4) -0.002(4)
C31 0.041(6) 0.043(7) 0.025(5) -0.014(4) -0.003(4) 0.009(5)
C32 0.055(7) 0.042(7) 0.039(6) -0.020(5) 0.004(5) 0.017(6)
C33 0.060(7) 0.054(8) 0.037(6) -0.020(5) 0.006(5) -0.020(6)
C34 0.045(6) 0.043(7) 0.034(5) -0.022(5) 0.000(5) -0.005(5)
C35 0.018(4) 0.045(6) 0.027(5) -0.021(4) 0.004(4) -0.002(4)
C36 0.027(5) 0.038(6) 0.046(5) -0.023(5) -0.009(4) 0.015(4)
F1 0.031(3) 0.076(5) 0.070(4) -0.036(3) -0.021(3) 0.013(3)
F2 0.062(4) 0.066(5) 0.064(4) -0.030(3) -0.031(3) 0.032(3)
F3 0.078(5) 0.184(8) 0.074(4) -0.100(5) -0.013(4) 0.012(5)
F4 0.072(5) 0.071(5) 0.112(5) -0.029(4) -0.023(4) -0.024(4)
B1 0.035(6) 0.028(7) 0.029(6) -0.011(5) -0.016(5) 0.003(5)
C100 0.049(6) 0.044(7) 0.037(5) -0.023(5) -0.004(5) 0.001(5)
Cl1 0.0465(16) 0.081(2) 0.0746(19) -0.0436(16) -0.0256(15) 0.0167(15)
Cl2 0.0418(17) 0.069(2) 0.108(2) -0.0187(18) -0.0161(17) -0.0047(15)
C101 0.088(10) 0.070(11) 0.067(8) -0.038(9) -0.018(7) 0.018(8)
Cl3 0.072(3) 0.094(3) 0.068(2) -0.052(2) -0.021(2) 0.003(2)
Cl4 0.095(3) 0.074(3) 0.060(2) -0.026(2) -0.016(2) -0.026(2)
C102 0.084(11) 0.073(11) 0.078(10) -0.036(11) -0.027(8) 0.010(8)
Cl3A 0.049(6) 0.040(6) 0.064(7) -0.010(5) -0.001(5) -0.022(4)
Cl4A 0.087(8) 0.069(9) 0.081(8) -0.039(8) -0.029(7) 0.016(7)

loop_
_atom_type_symbol
_atom_type_description
_atom_type_scat_dispersion_real
_atom_type_scat_dispersion_imag
_atom_type_scat_source
C C 0.0033 0.0016 'International Tables Vol C Tables 4.2.6.8 and 6.1.1.4'
H H 0.0000 0.0000 'International Tables Vol C Tables 4.2.6.8 and 6.1.1.4'
B B 0.0013 0.0007 'International Tables Vol C Tables 4.2.6.8 and 6.1.1.4'
N N 0.0061 0.0033 'International Tables Vol C Tables 4.2.6.8 and 6.1.1.4'
F F 0.0171 0.0103 'International Tables Vol C Tables 4.2.6.8 and 6.1.1.4'
S S 0.1246 0.1234 'International Tables Vol C Tables 4.2.6.8 and 6.1.1.4'
Fe Fe 0.3463 0.8444 'International Tables Vol C Tables 4.2.6.8 and 6.1.1.4'
Cu Cu 0.3201 1.2651 'International Tables Vol C Tables 4.2.6.8 and 6.1.1.4'
Cl Cl 0.1484 0.1585 'International Tables Vol C Tables 4.2.6.8 and 6.1.1.4'

loop_
_geom_angle_atom_site_label_1
_geom_angle_atom_site_label_2
_geom_angle_atom_site_label_3
_geom_angle
_geom_angle_site_symmetry_3
S1 Cu1 S3 121.34(9) .
S1 Cu1 S2 108.26(9) .
S3 Cu1 S2 121.97(9) .
S1 Cu1 S2 112.09(9) 2_666
S3 Cu1 S2 94.92(8) 2_666
S2 Cu1 S2 92.50(8) 2_666
C3 Fe1 C6 149.0(4) .
C3 Fe1 C1 67.2(4) .
C6 Fe1 C1 109.6(4) .
C3 Fe1 C5 66.8(4) .
C6 Fe1 C5 131.6(4) .
C1 Fe1 C5 39.3(4) .
C3 Fe1 C10 169.5(5) .
C6 Fe1 C10 40.4(3) .
C1 Fe1 C10 117.6(4) .
C5 Fe1 C10 110.5(4) .
C3 Fe1 C9 131.6(5) .
C6 Fe1 C9 67.8(3) .
C1 Fe1 C9 148.4(5) .
C5 Fe1 C9 117.4(4) .
C10 Fe1 C9 39.5(3) .
C3 Fe1 C2 39.4(4) .
C6 Fe1 C2 117.5(4) .
C1 Fe1 C2 40.6(4) .
C5 Fe1 C2 66.7(4) .
C10 Fe1 C2 150.1(5) .
C9 Fe1 C2 169.5(5) .
C3 Fe1 C4 40.0(4) .
C6 Fe1 C4 170.1(4) .
C1 Fe1 C4 67.8(4) .
C5 Fe1 C4 40.5(4) .
C10 Fe1 C4 131.4(4) .
C9 Fe1 C4 109.0(4) .
C2 Fe1 C4 67.3(4) .
C3 Fe1 C8 108.8(4) .
C6 Fe1 C8 68.3(3) .
C1 Fe1 C8 169.3(5) .
C5 Fe1 C8 149.6(5) .
C10 Fe1 C8 68.1(3) .
C9 Fe1 C8 41.5(3) .
C2 Fe1 C8 130.1(5) .
C4 Fe1 C8 116.1(4) .
C3 Fe1 C7 116.4(4) .
C6 Fe1 C7 41.0(3) .
C1 Fe1 C7 131.7(5) .
C5 Fe1 C7 170.0(5) .
C10 Fe1 C7 68.1(3) .
C9 Fe1 C7 68.3(4) .
C2 Fe1 C7 109.2(4) .
C4 Fe1 C7 147.7(4) .
C8 Fe1 C7 40.0(3) .
C19 Fe2 C21 68.7(4) .
C19 Fe2 C20 41.1(3) .
C21 Fe2 C20 40.2(3) .
C19 Fe2 C15 158.8(4) .
C21 Fe2 C15 106.7(4) .
C20 Fe2 C15 122.2(4) .
C19 Fe2 C14 159.2(4) .
C21 Fe2 C14 122.7(4) .
C20 Fe2 C14 158.3(4) .
C15 Fe2 C14 40.6(3) .
C19 Fe2 C17 108.5(4) .
C21 Fe2 C17 158.3(4) .
C20 Fe2 C17 123.5(4) .
C15 Fe2 C17 67.7(4) .
C14 Fe2 C17 67.7(3) .
C19 Fe2 C18 41.2(3) .
C21 Fe2 C18 68.2(3) .
C20 Fe2 C18 68.6(3) .
C15 Fe2 C18 158.1(3) .
C14 Fe2 C18 122.8(3) .
C17 Fe2 C18 124.8(4) .
C19 Fe2 C22 68.4(4) .
C21 Fe2 C22 40.6(3) .
C20 Fe2 C22 67.8(4) .
C15 Fe2 C22 122.4(4) .
C14 Fe2 C22 107.9(4) .
C17 Fe2 C22 160.3(4) .
C18 Fe2 C22 40.0(3) .
C19 Fe2 C16 123.1(4) .
C21 Fe2 C16 121.9(4) .
C20 Fe2 C16 107.3(4) .
C15 Fe2 C16 40.5(3) .
C14 Fe2 C16 68.1(4) .
C17 Fe2 C16 40.3(3) .
C18 Fe2 C16 160.4(3) .
C22 Fe2 C16 158.0(4) .
C19 Fe2 C13 123.4(4) .
C21 Fe2 C13 159.7(4) .
C20 Fe2 C13 159.3(4) .
C15 Fe2 C13 68.0(4) .
C14 Fe2 C13 40.6(3) .
C17 Fe2 C13 39.8(3) .
C18 Fe2 C13 108.9(4) .
C22 Fe2 C13 124.4(4) .
C16 Fe2 C13 67.7(4) .
C34 Fe3 C30 40.2(3) .
C34 Fe3 C26 160.5(4) .
C30 Fe3 C26 124.6(4) .
C34 Fe3 C32 68.3(4) .
C30 Fe3 C32 67.7(4) .
C26 Fe3 C32 122.0(4) .
C34 Fe3 C29 108.3(4) .
C30 Fe3 C29 122.6(4) .
C26 Fe3 C29 67.4(4) .
C32 Fe3 C29 161.1(4) .
C34 Fe3 C28 121.7(4) .
C30 Fe3 C28 156.9(4) .
C26 Fe3 C28 68.1(4) .
C32 Fe3 C28 125.0(4) .
C29 Fe3 C28 39.7(3) .
C34 Fe3 C33 40.4(3) .
C30 Fe3 C33 67.5(4) .
C26 Fe3 C33 157.7(4) .
C32 Fe3 C33 40.7(4) .
C29 Fe3 C33 124.8(4) .
C28 Fe3 C33 108.3(4) .
C34 Fe3 C31 68.1(4) .
C30 Fe3 C31 40.3(3) .
C26 Fe3 C31 108.0(4) .
C32 Fe3 C31 40.4(3) .
C29 Fe3 C31 157.3(4) .
C28 Fe3 C31 161.4(4) .
C33 Fe3 C31 68.0(4) .
C34 Fe3 C27 157.8(4) .
C30 Fe3 C27 160.5(4) .
C26 Fe3 C27 40.2(4) .
C32 Fe3 C27 108.0(4) .
C29 Fe3 C27 67.7(4) .
C28 Fe3 C27 41.2(4) .
C33 Fe3 C27 122.5(4) .
C31 Fe3 C27 124.2(4) .
C34 Fe3 C25 124.2(4) .
C30 Fe3 C25 107.8(3) .
C26 Fe3 C25 40.1(3) .
C32 Fe3 C25 156.5(4) .
C29 Fe3 C25 40.8(3) .
C28 Fe3 C25 68.4(4) .
C33 Fe3 C25 161.0(4) .
C31 Fe3 C25 121.2(4) .
C27 Fe3 C25 68.1(4) .
C35 S3 Cu1 107.8(3) .
C23 S2 Cu1 109.7(3) .
C23 S2 Cu1 93.0(3) 2_666
Cu1 S2 Cu1 87.50(8) 2_666
C11 S1 Cu1 113.5(3) .
C11 N1 C6 127.7(7) .
C11 N1 H1A 116.1 .
C6 N1 H1A 116.1 .
C23 N2 C18 129.6(7) .
C23 N2 H2A 115.2 .
C18 N2 H2A 115.2 .
C35 N3 C30 128.1(7) .
C35 N3 H3A 116.0 .
C30 N3 H3A 116.0 .
C5 C1 C2 107.3(10) .
C5 C1 Fe1 70.4(6) .
C2 C1 Fe1 70.2(6) .
C5 C1 H1 126.3 .
C2 C1 H1 126.3 .
Fe1 C1 H1 124.7 .
C3 C2 C1 107.2(10) .
C3 C2 Fe1 69.2(6) .
C1 C2 Fe1 69.2(6) .
C3 C2 H2 126.4 .
C1 C2 H2 126.4 .
Fe1 C2 H2 126.7 .
C2 C3 C4 110.5(10) .
C2 C3 Fe1 71.4(6) .
C4 C3 Fe1 71.2(6) .
C2 C3 H3 124.7 .
C4 C3 H3 124.7 .
Fe1 C3 H3 124.2 .
C3 C4 C5 105.3(10) .
C3 C4 Fe1 68.8(6) .
C5 C4 Fe1 69.2(6) .
C3 C4 H4 127.4 .
C5 C4 H4 127.4 .
Fe1 C4 H4 126.2 .
C1 C5 C4 109.7(9) .
C1 C5 Fe1 70.3(6) .
C4 C5 Fe1 70.3(5) .
C1 C5 H5 125.2 .
C4 C5 H5 125.2 .
Fe1 C5 H5 125.9 .
C10 C6 C7 107.7(8) .
C10 C6 N1 128.0(8) .
C7 C6 N1 124.2(8) .
C10 C6 Fe1 70.1(5) .
C7 C6 Fe1 70.2(5) .
N1 C6 Fe1 125.1(5) .
C8 C7 C6 107.8(8) .
C8 C7 Fe1 69.9(5) .
C6 C7 Fe1 68.8(5) .
C8 C7 H7 126.1 .
C6 C7 H7 126.1 .
Fe1 C7 H7 126.8 .
C7 C8 C9 107.3(8) .
C7 C8 Fe1 70.1(5) .
C9 C8 Fe1 69.0(5) .
C7 C8 H8 126.3 .
C9 C8 H8 126.3 .
Fe1 C8 H8 126.2 .
C10 C9 C8 107.8(8) .
C10 C9 Fe1 70.1(5) .
C8 C9 Fe1 69.4(5) .
C10 C9 H9 126.1 .
C8 C9 H9 126.1 .
Fe1 C9 H9 125.9 .
C9 C10 C6 109.3(8) .
C9 C10 Fe1 70.4(5) .
C6 C10 Fe1 69.5(5) .
C9 C10 H10 125.3 .
C6 C10 H10 125.3 .
Fe1 C10 H10 126.4 .
N1 C11 C12 115.4(7) .
N1 C11 S1 121.7(6) .
C12 C11 S1 122.9(6) .
C11 C12 H12A 109.5 .
C11 C12 H12B 109.5 .
H12A C12 H12B 109.5 .
C11 C12 H12C 109.5 .
H12A C12 H12C 109.5 .
H12B C12 H12C 109.5 .
C17 C13 C14 107.4(9) .
C17 C13 Fe2 69.4(5) .
C14 C13 Fe2 68.9(5) .
C17 C13 H13 126.3 .
C14 C13 H13 126.3 .
Fe2 C13 H13 127.0 .
C15 C14 C13 107.7(8) .
C15 C14 Fe2 69.6(5) .
C13 C14 Fe2 70.5(5) .
C15 C14 H14 126.1 .
C13 C14 H14 126.1 .
Fe2 C14 H14 125.3 .
C14 C15 C16 108.4(9) .
C14 C15 Fe2 69.8(5) .
C16 C15 Fe2 70.6(5) .
C14 C15 H15 125.8 .
C16 C15 H15 125.8 .
Fe2 C15 H15 125.4 .
C17 C16 C15 106.8(8) .
C17 C16 Fe2 69.2(5) .
C15 C16 Fe2 68.9(5) .
C17 C16 H16 126.6 .
C15 C16 H16 126.6 .
Fe2 C16 H16 126.8 .
C13 C17 C16 109.6(8) .
C13 C17 Fe2 70.8(5) .
C16 C17 Fe2 70.5(5) .
C13 C17 H17 125.2 .
C16 C17 H17 125.2 .
Fe2 C17 H17 125.0 .
C22 C18 N2 130.2(7) .
C22 C18 C19 108.0(8) .
N2 C18 C19 121.9(7) .
C22 C18 Fe2 70.6(5) .
N2 C18 Fe2 125.8(5) .
C19 C18 Fe2 68.7(5) .
C20 C19 C18 107.1(8) .
C20 C19 Fe2 69.9(5) .
C18 C19 Fe2 70.1(5) .
C20 C19 H19 126.5 .
C18 C19 H19 126.5 .
Fe2 C19 H19 125.2 .
C21 C20 C19 108.3(8) .
C21 C20 Fe2 69.8(5) .
C19 C20 Fe2 69.1(5) .
C21 C20 H20 125.8 .
C19 C20 H20 125.8 .
Fe2 C20 H20 126.9 .
C20 C21 C22 108.4(9) .
C20 C21 Fe2 70.0(5) .
C22 C21 Fe2 70.7(5) .
C20 C21 H21 125.8 .
C22 C21 H21 125.8 .
Fe2 C21 H21 125.0 .
C18 C22 C21 108.2(8) .
C18 C22 Fe2 69.4(5) .
C21 C22 Fe2 68.7(5) .
C18 C22 H22 125.9 .
C21 C22 H22 125.9 .
Fe2 C22 H22 127.6 .
N2 C23 C24 120.3(8) .
N2 C23 S2 119.7(6) .
C24 C23 S2 120.0(6) .
C23 C24 H24A 109.5 .
C23 C24 H24B 109.5 .
H24A C24 H24B 109.5 .
C23 C24 H24C 109.5 .
H24A C24 H24C 109.5 .
H24B C24 H24C 109.5 .
C26 C25 C29 106.1(9) .
C26 C25 Fe3 69.3(6) .
C29 C25 Fe3 69.1(5) .
C26 C25 H25 126.9 .
C29 C25 H25 126.9 .
Fe3 C25 H25 126.2 .
C27 C26 C25 109.8(9) .
C27 C26 Fe3 70.3(6) .
C25 C26 Fe3 70.5(5) .
C27 C26 H26 125.1 .
C25 C26 H26 125.1 .
Fe3 C26 H26 125.7 .
C26 C27 C28 107.1(9) .
C26 C27 Fe3 69.6(5) .
C28 C27 Fe3 69.2(5) .
C26 C27 H27 126.5 .
C28 C27 H27 126.5 .
Fe3 C27 H27 126.3 .
C29 C28 C27 107.4(9) .
C29 C28 Fe3 70.1(5) .
C27 C28 Fe3 69.6(5) .
C29 C28 H28 126.3 .
C27 C28 H28 126.3 .
Fe3 C28 H28 125.5 .
C28 C29 C25 109.6(8) .
C28 C29 Fe3 70.2(5) .
C25 C29 Fe3 70.1(5) .
C28 C29 H29 125.2 .
C25 C29 H29 125.2 .
Fe3 C29 H29 126.2 .
C34 C30 C31 108.8(8) .
C34 C30 N3 123.3(8) .
C31 C30 N3 127.9(8) .
C34 C30 Fe3 69.4(5) .
C31 C30 Fe3 70.1(5) .
N3 C30 Fe3 125.8(6) .
C30 C31 C32 107.5(9) .
C30 C31 Fe3 69.6(5) .
C32 C31 Fe3 69.6(5) .
C30 C31 H31 126.2 .
C32 C31 H31 126.2 .
Fe3 C31 H31 126.1 .
C31 C32 C33 107.7(9) .
C31 C32 Fe3 69.9(5) .
C33 C32 Fe3 69.7(5) .
C31 C32 H32 126.1 .
C33 C32 H32 126.1 .
Fe3 C32 H32 125.8 .
C34 C33 C32 107.9(9) .
C34 C33 Fe3 69.2(6) .
C32 C33 Fe3 69.6(6) .
C34 C33 H33 126.1 .
C32 C33 H33 126.1 .
Fe3 C33 H33 126.7 .
C30 C34 C33 108.0(9) .
C30 C34 Fe3 70.4(5) .
C33 C34 Fe3 70.5(6) .
C30 C34 H34 126.0 .
C33 C34 H34 126.0 .
Fe3 C34 H34 124.8 .
N3 C35 C36 117.7(7) .
N3 C35 S3 121.4(7) .
C36 C35 S3 121.0(6) .
C35 C36 H36A 109.5 .
C35 C36 H36B 109.5 .
H36A C36 H36B 109.5 .
C35 C36 H36C 109.5 .
H36A C36 H36C 109.5 .
H36B C36 H36C 109.5 .
F3 B1 F4 114.0(9) .
F3 B1 F2 109.1(8) .
F4 B1 F2 107.3(8) .
F3 B1 F1 109.1(8) .
F4 B1 F1 108.2(7) .
F2 B1 F1 108.9(8) .
Cl1 C100 Cl2 113.8(5) .
Cl1 C100 H10A 108.8 .
Cl2 C100 H10A 108.8 .
Cl1 C100 H10B 108.8 .
Cl2 C100 H10B 108.8 .
H10A C100 H10B 107.7 .
Cl3 C101 Cl4 111.9(6) .
Cl3 C101 H10C 109.2 .
Cl4 C101 H10C 109.2 .
Cl3 C101 H10D 109.2 .
Cl4 C101 H10D 109.2 .
H10C C101 H10D 107.9 .
Cl4A C102 Cl3A 112.1(17) .
Cl4A C102 H10E 109.2 .
Cl3A C102 H10E 109.2 .
Cl4A C102 H10F 109.2 .
Cl3A C102 H10F 109.2 .
H10E C102 H10F 107.9 .
C102 Cl3A Cl3A 168(2) 2_756

loop_
_geom_bond_atom_site_label_1
_geom_bond_atom_site_label_2
_geom_bond_distance
_geom_bond_site_symmetry_2
Cu1 S1 2.290(3) .
Cu1 S3 2.305(2) .
Cu1 S2 2.309(2) .
Cu1 S2 2.612(2) 2_666
Fe1 C3 2.009(10) .
Fe1 C6 2.023(8) .
Fe1 C1 2.025(9) .
Fe1 C5 2.026(9) .
Fe1 C10 2.031(8) .
Fe1 C9 2.035(8) .
Fe1 C2 2.037(9) .
Fe1 C4 2.040(10) .
Fe1 C8 2.041(8) .
Fe1 C7 2.042(8) .
Fe2 C19 2.016(9) .
Fe2 C21 2.023(9) .
Fe2 C20 2.027(9) .
Fe2 C15 2.029(9) .
Fe2 C14 2.031(8) .
Fe2 C17 2.033(9) .
Fe2 C18 2.034(8) .
Fe2 C22 2.050(8) .
Fe2 C16 2.051(9) .
Fe2 C13 2.052(9) .
Fe3 C34 2.017(9) .
Fe3 C30 2.030(8) .
Fe3 C26 2.030(10) .
Fe3 C32 2.032(9) .
Fe3 C29 2.033(8) .
Fe3 C28 2.034(8) .
Fe3 C33 2.034(10) .
Fe3 C31 2.036(8) .
Fe3 C27 2.039(9) .
Fe3 C25 2.046(9) .
S3 C35 1.707(8) .
S2 C23 1.700(9) .
S2 Cu1 2.612(2) 2_666
S1 C11 1.689(8) .
N1 C11 1.312(9) .
N1 C6 1.435(10) .
N1 H1A 0.8800 .
N2 C23 1.337(9) .
N2 C18 1.420(10) .
N2 H2A 0.8800 .
N3 C35 1.323(9) .
N3 C30 1.431(10) .
N3 H3A 0.8800 .
C1 C5 1.363(14) .
C1 C2 1.411(14) .
C1 H1 0.9500 .
C2 C3 1.364(14) .
C2 H2 0.9500 .
C3 C4 1.384(13) .
C3 H3 0.9500 .
C4 C5 1.408(14) .
C4 H4 0.9500 .
C5 H5 0.9500 .
C6 C10 1.400(11) .
C6 C7 1.425(11) .
C7 C8 1.397(11) .
C7 H7 0.9500 .
C8 C9 1.445(12) .
C8 H8 0.9500 .
C9 C10 1.375(12) .
C9 H9 0.9500 .
C10 H10 0.9500 .
C11 C12 1.489(10) .
C12 H12A 0.9800 .
C12 H12B 0.9800 .
C12 H12C 0.9800 .
C13 C17 1.390(12) .
C13 C14 1.417(11) .
C13 H13 0.9500 .
C14 C15 1.408(12) .
C14 H14 0.9500 .
C15 C16 1.411(11) .
C15 H15 0.9500 .
C16 C17 1.406(13) .
C16 H16 0.9500 .
C17 H17 0.9500 .
C18 C22 1.398(11) .
C18 C19 1.427(10) .
C19 C20 1.418(12) .
C19 H19 0.9500 .
C20 C21 1.392(12) .
C20 H20 0.9500 .
C21 C22 1.412(12) .
C21 H21 0.9500 .
C22 H22 0.9500 .
C23 C24 1.480(10) .
C24 H24A 0.9800 .
C24 H24B 0.9800 .
C24 H24C 0.9800 .
C25 C26 1.398(12) .
C25 C29 1.423(12) .
C25 H25 0.9500 .
C26 C27 1.398(14) .
C26 H26 0.9500 .
C27 C28 1.433(13) .
C27 H27 0.9500 .
C28 C29 1.381(12) .
C28 H28 0.9500 .
C29 H29 0.9500 .
C30 C34 1.392(11) .
C30 C31 1.400(11) .
C31 C32 1.406(12) .
C31 H31 0.9500 .
C32 C33 1.414(13) .
C32 H32 0.9500 .
C33 C34 1.399(12) .
C33 H33 0.9500 .
C34 H34 0.9500 .
C35 C36 1.487(11) .
C36 H36A 0.9800 .
C36 H36B 0.9800 .
C36 H36C 0.9800 .
F1 B1 1.386(11) .
F2 B1 1.384(11) .
F3 B1 1.340(10) .
F4 B1 1.363(11) .
C100 Cl1 1.741(5) .
C100 Cl2 1.741(5) .
C100 H10A 0.9900 .
C100 H10B 0.9900 .
C101 Cl3 1.740(5) .
C101 Cl4 1.741(5) .
C101 H10C 0.9900 .
C101 H10D 0.9900 .
C102 Cl4A 1.70(2) .
C102 Cl3A 1.74(2) .
C102 H10E 0.9900 .
C102 H10F 0.9900 .
Cl3A Cl3A 1.96(2) 2_756

loop_
_geom_hbond_atom_site_label_D
_geom_hbond_atom_site_label_H
_geom_hbond_atom_site_label_A
_geom_hbond_distance_DH
_geom_hbond_distance_HA
_geom_hbond_distance_DA
_geom_hbond_angle_DHA
_geom_hbond_site_symmetry_A
N2 H2A S3 0.88 2.43 3.304(7) 174.2 .
N1 H1A F2 0.88 2.32 2.933(8) 127.0 .
N3 H3A F1 0.88 2.07 2.936(8) 168.9 1_655
N3 H3A F3 0.88 2.67 3.352(9) 135.2 1_655

loop_
_geom_torsion_atom_site_label_1
_geom_torsion_atom_site_label_2
_geom_torsion_atom_site_label_3
_geom_torsion_atom_site_label_4
_geom_torsion
_geom_torsion_site_symmetry_1
_geom_torsion_site_symmetry_4
S1 Cu1 S3 C35 -55.4(3) . .
S2 Cu1 S3 C35 88.9(3) . .
S2 Cu1 S3 C35 -175.1(3) 2_666 .
S1 Cu1 S2 C23 153.5(3) . .
S3 Cu1 S2 C23 5.1(3) . .
S2 Cu1 S2 C23 -92.3(3) 2_666 .
S1 Cu1 S2 Cu1 -114.25(9) . 2_666
S3 Cu1 S2 Cu1 97.38(10) . 2_666
S2 Cu1 S2 Cu1 0.0 2_666 2_666
S3 Cu1 S1 C11 -26.4(3) . .
S2 Cu1 S1 C11 -175.0(3) . .
S2 Cu1 S1 C11 84.4(3) 2_666 .
C3 Fe1 C1 C5 -80.6(7) . .
C6 Fe1 C1 C5 132.6(7) . .
C10 Fe1 C1 C5 89.1(7) . .
C9 Fe1 C1 C5 53.2(11) . .
C2 Fe1 C1 C5 -117.7(9) . .
C4 Fe1 C1 C5 -37.2(6) . .
C8 Fe1 C1 C5 -151(2) . .
C7 Fe1 C1 C5 173.6(6) . .
C3 Fe1 C1 C2 37.1(6) . .
C6 Fe1 C1 C2 -109.7(7) . .
C5 Fe1 C1 C2 117.7(9) . .
C10 Fe1 C1 C2 -153.2(6) . .
C9 Fe1 C1 C2 171.0(7) . .
C4 Fe1 C1 C2 80.5(7) . .
C8 Fe1 C1 C2 -33(3) . .
C7 Fe1 C1 C2 -68.7(8) . .
C5 C1 C2 C3 1.9(11) . .
Fe1 C1 C2 C3 -59.0(7) . .
C5 C1 C2 Fe1 60.9(7) . .
C6 Fe1 C2 C3 -152.6(6) . .
C1 Fe1 C2 C3 118.8(9) . .
C5 Fe1 C2 C3 81.2(7) . .
C10 Fe1 C2 C3 172.1(7) . .
C9 Fe1 C2 C3 -34(3) . .
C4 Fe1 C2 C3 37.0(6) . .
C8 Fe1 C2 C3 -68.8(8) . .
C7 Fe1 C2 C3 -108.6(6) . .
C3 Fe1 C2 C1 -118.8(9) . .
C6 Fe1 C2 C1 88.6(7) . .
C5 Fe1 C2 C1 -37.6(6) . .
C10 Fe1 C2 C1 53.3(11) . .
C9 Fe1 C2 C1 -153(2) . .
C4 Fe1 C2 C1 -81.9(7) . .
C8 Fe1 C2 C1 172.4(6) . .
C7 Fe1 C2 C1 132.6(7) . .
C1 C2 C3 C4 -1.7(11) . .
Fe1 C2 C3 C4 -60.7(7) . .
C1 C2 C3 Fe1 59.0(7) . .
C6 Fe1 C3 C2 52.3(10) . .
C1 Fe1 C3 C2 -38.2(6) . .
C5 Fe1 C3 C2 -81.1(7) . .
C10 Fe1 C3 C2 -158.0(18) . .
C9 Fe1 C3 C2 172.1(7) . .
C4 Fe1 C3 C2 -120.3(9) . .
C8 Fe1 C3 C2 131.2(7) . .
C7 Fe1 C3 C2 88.4(7) . .
C6 Fe1 C3 C4 172.6(6) . .
C1 Fe1 C3 C4 82.1(7) . .
C5 Fe1 C3 C4 39.2(6) . .
C10 Fe1 C3 C4 -38(2) . .
C9 Fe1 C3 C4 -67.6(8) . .
C2 Fe1 C3 C4 120.3(9) . .
C8 Fe1 C3 C4 -108.5(7) . .
C7 Fe1 C3 C4 -151.3(6) . .
C2 C3 C4 C5 0.9(11) . .
Fe1 C3 C4 C5 -60.0(6) . .
C2 C3 C4 Fe1 60.9(7) . .
C6 Fe1 C4 C3 -157.3(19) . .
C1 Fe1 C4 C3 -80.6(7) . .
C5 Fe1 C4 C3 -116.7(9) . .
C10 Fe1 C4 C3 171.5(6) . .
C9 Fe1 C4 C3 133.1(7) . .
C2 Fe1 C4 C3 -36.4(6) . .
C8 Fe1 C4 C3 88.5(7) . .
C7 Fe1 C4 C3 53.7(10) . .
C3 Fe1 C4 C5 116.7(9) . .
C6 Fe1 C4 C5 -41(2) . .
C1 Fe1 C4 C5 36.1(6) . .
C10 Fe1 C4 C5 -71.8(8) . .
C9 Fe1 C4 C5 -110.2(7) . .
C2 Fe1 C4 C5 80.3(7) . .
C8 Fe1 C4 C5 -154.8(6) . .
C7 Fe1 C4 C5 170.5(7) . .
C2 C1 C5 C4 -1.4(11) . .
Fe1 C1 C5 C4 59.4(7) . .
C2 C1 C5 Fe1 -60.7(7) . .
C3 C4 C5 C1 0.3(11) . .
Fe1 C4 C5 C1 -59.4(7) . .
C3 C4 C5 Fe1 59.7(6) . .
C3 Fe1 C5 C1 81.9(7) . .
C6 Fe1 C5 C1 -68.0(8) . .
C10 Fe1 C5 C1 -109.0(7) . .
C9 Fe1 C5 C1 -151.8(7) . .
C2 Fe1 C5 C1 38.9(6) . .
C4 Fe1 C5 C1 120.6(9) . .
C8 Fe1 C5 C1 169.7(8) . .
C7 Fe1 C5 C1 -29(2) . .
C3 Fe1 C5 C4 -38.7(6) . .
C6 Fe1 C5 C4 171.4(6) . .
C1 Fe1 C5 C4 -120.6(9) . .
C10 Fe1 C5 C4 130.5(6) . .
C9 Fe1 C5 C4 87.6(7) . .
C2 Fe1 C5 C4 -81.7(7) . .
C8 Fe1 C5 C4 49.1(10) . .
C7 Fe1 C5 C4 -149(2) . .
C11 N1 C6 C10 -64.6(11) . .
C11 N1 C6 C7 115.4(9) . .
C11 N1 C6 Fe1 -155.8(6) . .
C3 Fe1 C6 C10 171.9(7) . .
C1 Fe1 C6 C10 -109.9(6) . .
C5 Fe1 C6 C10 -71.3(7) . .
C9 Fe1 C6 C10 36.3(5) . .
C2 Fe1 C6 C10 -153.7(6) . .
C4 Fe1 C6 C10 -37(2) . .
C8 Fe1 C6 C10 81.2(5) . .
C7 Fe1 C6 C10 118.3(7) . .
C3 Fe1 C6 C7 53.6(9) . .
C1 Fe1 C6 C7 131.7(6) . .
C5 Fe1 C6 C7 170.4(6) . .
C10 Fe1 C6 C7 -118.3(7) . .
C9 Fe1 C6 C7 -82.0(5) . .
C2 Fe1 C6 C7 88.0(6) . .
C4 Fe1 C6 C7 -155.2(19) . .
C8 Fe1 C6 C7 -37.1(5) . .
C3 Fe1 C6 N1 -65.0(11) . .
C1 Fe1 C6 N1 13.2(9) . .
C5 Fe1 C6 N1 51.8(9) . .
C10 Fe1 C6 N1 123.1(9) . .
C9 Fe1 C6 N1 159.4(8) . .
C2 Fe1 C6 N1 -30.5(9) . .
C4 Fe1 C6 N1 86(2) . .
C8 Fe1 C6 N1 -155.6(8) . .
C7 Fe1 C6 N1 -118.5(9) . .
C10 C6 C7 C8 -1.1(9) . .
N1 C6 C7 C8 178.9(7) . .
Fe1 C6 C7 C8 59.2(6) . .
C10 C6 C7 Fe1 -60.3(6) . .
N1 C6 C7 Fe1 119.7(7) . .
C3 Fe1 C7 C8 88.2(7) . .
C6 Fe1 C7 C8 -119.4(7) . .
C1 Fe1 C7 C8 170.3(6) . .
C5 Fe1 C7 C8 -166(2) . .
C10 Fe1 C7 C8 -81.5(6) . .
C9 Fe1 C7 C8 -38.8(5) . .
C2 Fe1 C7 C8 130.3(6) . .
C4 Fe1 C7 C8 52.8(9) . .
C3 Fe1 C7 C6 -152.4(6) . .
C1 Fe1 C7 C6 -70.2(7) . .
C5 Fe1 C7 C6 -46(2) . .
C10 Fe1 C7 C6 37.9(5) . .
C9 Fe1 C7 C6 80.7(5) . .
C2 Fe1 C7 C6 -110.2(6) . .
C4 Fe1 C7 C6 172.2(7) . .
C8 Fe1 C7 C6 119.4(7) . .
C6 C7 C8 C9 0.7(9) . .
Fe1 C7 C8 C9 59.2(6) . .
C6 C7 C8 Fe1 -58.5(6) . .
C3 Fe1 C8 C7 -109.0(6) . .
C6 Fe1 C8 C7 38.0(5) . .
C1 Fe1 C8 C7 -43(2) . .
C5 Fe1 C8 C7 175.1(7) . .
C10 Fe1 C8 C7 81.7(6) . .
C9 Fe1 C8 C7 118.6(8) . .
C2 Fe1 C8 C7 -70.3(7) . .
C4 Fe1 C8 C7 -151.7(6) . .
C3 Fe1 C8 C9 132.4(6) . .
C6 Fe1 C8 C9 -80.6(5) . .
C1 Fe1 C8 C9 -161(2) . .
C5 Fe1 C8 C9 56.5(10) . .
C10 Fe1 C8 C9 -36.9(5) . .
C2 Fe1 C8 C9 171.1(6) . .
C4 Fe1 C8 C9 89.7(6) . .
C7 Fe1 C8 C9 -118.6(8) . .
C7 C8 C9 C10 0.0(9) . .
Fe1 C8 C9 C10 59.9(6) . .
C7 C8 C9 Fe1 -59.8(5) . .
C3 Fe1 C9 C10 171.8(6) . .
C6 Fe1 C9 C10 -37.1(5) . .
C1 Fe1 C9 C10 54.6(10) . .
C5 Fe1 C9 C10 89.5(7) . .
C2 Fe1 C9 C10 -160(2) . .
C4 Fe1 C9 C10 132.9(6) . .
C8 Fe1 C9 C10 -118.9(8) . .
C7 Fe1 C9 C10 -81.5(6) . .
C3 Fe1 C9 C8 -69.3(7) . .
C6 Fe1 C9 C8 81.8(5) . .
C1 Fe1 C9 C8 173.5(8) . .
C5 Fe1 C9 C8 -151.6(6) . .
C10 Fe1 C9 C8 118.9(8) . .
C2 Fe1 C9 C8 -41(2) . .
C4 Fe1 C9 C8 -108.2(6) . .
C7 Fe1 C9 C8 37.4(5) . .
C8 C9 C10 C6 -0.7(10) . .
Fe1 C9 C10 C6 58.7(6) . .
C8 C9 C10 Fe1 -59.4(6) . .
C7 C6 C10 C9 1.2(10) . .
N1 C6 C10 C9 -178.9(8) . .
Fe1 C6 C10 C9 -59.3(6) . .
C7 C6 C10 Fe1 60.4(6) . .
N1 C6 C10 Fe1 -119.6(8) . .
C3 Fe1 C10 C9 -36(2) . .
C6 Fe1 C10 C9 120.6(8) . .
C1 Fe1 C10 C9 -151.2(7) . .
C5 Fe1 C10 C9 -108.6(7) . .
C2 Fe1 C10 C9 172.7(8) . .
C4 Fe1 C10 C9 -67.4(7) . .
C8 Fe1 C10 C9 38.8(5) . .
C7 Fe1 C10 C9 82.0(6) . .
C3 Fe1 C10 C6 -156.4(19) . .
C1 Fe1 C10 C6 88.3(6) . .
C5 Fe1 C10 C6 130.9(6) . .
C9 Fe1 C10 C6 -120.6(8) . .
C2 Fe1 C10 C6 52.1(10) . .
C4 Fe1 C10 C6 172.1(5) . .
C8 Fe1 C10 C6 -81.8(5) . .
C7 Fe1 C10 C6 -38.5(5) . .
C6 N1 C11 C12 -179.5(7) . .
C6 N1 C11 S1 -0.1(11) . .
Cu1 S1 C11 N1 -174.9(5) . .
Cu1 S1 C11 C12 4.4(7) . .
C19 Fe2 C13 C17 -78.6(7) . .
C21 Fe2 C13 C17 159.7(10) . .
C20 Fe2 C13 C17 -42.7(13) . .
C15 Fe2 C13 C17 81.1(6) . .
C14 Fe2 C13 C17 119.2(8) . .
C18 Fe2 C13 C17 -122.1(6) . .
C22 Fe2 C13 C17 -163.8(6) . .
C16 Fe2 C13 C17 37.2(5) . .
C19 Fe2 C13 C14 162.2(5) . .
C21 Fe2 C13 C14 40.5(13) . .
C20 Fe2 C13 C14 -161.9(10) . .
C15 Fe2 C13 C14 -38.1(5) . .
C17 Fe2 C13 C14 -119.2(8) . .
C18 Fe2 C13 C14 118.7(5) . .
C22 Fe2 C13 C14 77.0(7) . .
C16 Fe2 C13 C14 -82.0(6) . .
C17 C13 C14 C15 1.1(9) . .
Fe2 C13 C14 C15 60.0(6) . .
C17 C13 C14 Fe2 -58.9(6) . .
C19 Fe2 C14 C15 -164.6(9) . .
C21 Fe2 C14 C15 77.1(6) . .
C20 Fe2 C14 C15 44.3(12) . .
C17 Fe2 C14 C15 -81.3(6) . .
C18 Fe2 C14 C15 160.8(5) . .
C22 Fe2 C14 C15 119.3(6) . .
C16 Fe2 C14 C15 -37.6(5) . .
C13 Fe2 C14 C15 -118.4(8) . .
C19 Fe2 C14 C13 -46.2(12) . .
C21 Fe2 C14 C13 -164.5(5) . .
C20 Fe2 C14 C13 162.7(9) . .
C15 Fe2 C14 C13 118.4(8) . .
C17 Fe2 C14 C13 37.2(6) . .
C18 Fe2 C14 C13 -80.8(6) . .
C22 Fe2 C14 C13 -122.3(6) . .
C16 Fe2 C14 C13 80.8(6) . .
C13 C14 C15 C16 -0.2(10) . .
Fe2 C14 C15 C16 60.3(6) . .
C13 C14 C15 Fe2 -60.5(6) . .
C19 Fe2 C15 C14 164.8(9) . .
C21 Fe2 C15 C14 -121.1(6) . .
C20 Fe2 C15 C14 -162.2(5) . .
C17 Fe2 C15 C14 81.3(6) . .
C18 Fe2 C15 C14 -47.9(12) . .
C22 Fe2 C15 C14 -79.6(6) . .
C16 Fe2 C15 C14 119.1(8) . .
C13 Fe2 C15 C14 38.1(5) . .
C19 Fe2 C15 C16 45.7(13) . .
C21 Fe2 C15 C16 119.8(6) . .
C20 Fe2 C15 C16 78.7(7) . .
C14 Fe2 C15 C16 -119.1(8) . .
C17 Fe2 C15 C16 -37.9(5) . .
C18 Fe2 C15 C16 -167.0(9) . .
C22 Fe2 C15 C16 161.3(6) . .
C13 Fe2 C15 C16 -81.0(6) . .
C14 C15 C16 C17 -0.7(10) . .
Fe2 C15 C16 C17 59.1(6) . .
C14 C15 C16 Fe2 -59.8(6) . .
C19 Fe2 C16 C17 79.4(7) . .
C21 Fe2 C16 C17 163.4(5) . .
C20 Fe2 C16 C17 121.8(6) . .
C15 Fe2 C16 C17 -118.6(8) . .
C14 Fe2 C16 C17 -80.8(6) . .
C18 Fe2 C16 C17 47.0(13) . .
C22 Fe2 C16 C17 -164.6(9) . .
C13 Fe2 C16 C17 -36.8(5) . .
C19 Fe2 C16 C15 -162.0(5) . .
C21 Fe2 C16 C15 -78.1(7) . .
C20 Fe2 C16 C15 -119.7(6) . .
C14 Fe2 C16 C15 37.8(5) . .
C17 Fe2 C16 C15 118.6(8) . .
C18 Fe2 C16 C15 165.6(9) . .
C22 Fe2 C16 C15 -46.1(12) . .
C13 Fe2 C16 C15 81.8(6) . .
C14 C13 C17 C16 -1.5(10) . .
Fe2 C13 C17 C16 -60.1(6) . .
C14 C13 C17 Fe2 58.6(6) . .
C15 C16 C17 C13 1.4(10) . .
Fe2 C16 C17 C13 60.3(6) . .
C15 C16 C17 Fe2 -58.9(6) . .
C19 Fe2 C17 C13 120.3(6) . .
C21 Fe2 C17 C13 -161.0(9) . .
C20 Fe2 C17 C13 163.2(6) . .
C15 Fe2 C17 C13 -82.0(6) . .
C14 Fe2 C17 C13 -37.9(6) . .
C18 Fe2 C17 C13 77.4(6) . .
C22 Fe2 C17 C13 42.9(13) . .
C16 Fe2 C17 C13 -120.0(8) . .
C19 Fe2 C17 C16 -119.7(6) . .
C21 Fe2 C17 C16 -41.0(13) . .
C20 Fe2 C17 C16 -76.8(7) . .
C15 Fe2 C17 C16 38.0(5) . .
C14 Fe2 C17 C16 82.1(6) . .
C18 Fe2 C17 C16 -162.6(5) . .
C22 Fe2 C17 C16 162.9(10) . .
C13 Fe2 C17 C16 120.0(8) . .
C23 N2 C18 C22 -38.6(13) . .
C23 N2 C18 C19 141.8(8) . .
C23 N2 C18 Fe2 -132.8(7) . .
C19 Fe2 C18 C22 119.2(7) . .
C21 Fe2 C18 C22 37.2(5) . .
C20 Fe2 C18 C22 80.6(6) . .
C15 Fe2 C18 C22 -43.5(11) . .
C14 Fe2 C18 C22 -78.6(6) . .
C17 Fe2 C18 C22 -162.7(5) . .
C16 Fe2 C18 C22 162.2(10) . .
C13 Fe2 C18 C22 -121.4(5) . .
C19 Fe2 C18 N2 -114.7(9) . .
C21 Fe2 C18 N2 163.3(7) . .
C20 Fe2 C18 N2 -153.3(8) . .
C15 Fe2 C18 N2 82.6(12) . .
C14 Fe2 C18 N2 47.5(8) . .
C17 Fe2 C18 N2 -36.6(8) . .
C22 Fe2 C18 N2 126.1(9) . .
C16 Fe2 C18 N2 -71.7(13) . .
C13 Fe2 C18 N2 4.7(7) . .
C21 Fe2 C18 C19 -82.0(6) . .
C20 Fe2 C18 C19 -38.6(5) . .
C15 Fe2 C18 C19 -162.8(9) . .
C14 Fe2 C18 C19 162.2(5) . .
C17 Fe2 C18 C19 78.1(6) . .
C22 Fe2 C18 C19 -119.2(7) . .
C16 Fe2 C18 C19 42.9(13) . .
C13 Fe2 C18 C19 119.4(5) . .
C22 C18 C19 C20 0.5(9) . .
N2 C18 C19 C20 -179.8(7) . .
Fe2 C18 C19 C20 60.4(6) . .
C22 C18 C19 Fe2 -59.9(6) . .
N2 C18 C19 Fe2 119.8(7) . .
C21 Fe2 C19 C20 -36.9(5) . .
C15 Fe2 C19 C20 44.4(13) . .
C14 Fe2 C19 C20 -164.2(9) . .
C17 Fe2 C19 C20 120.2(6) . .
C18 Fe2 C19 C20 -117.8(8) . .
C22 Fe2 C19 C20 -80.6(6) . .
C16 Fe2 C19 C20 78.1(7) . .
C13 Fe2 C19 C20 161.6(5) . .
C21 Fe2 C19 C18 80.9(5) . .
C20 Fe2 C19 C18 117.8(8) . .
C15 Fe2 C19 C18 162.2(9) . .
C14 Fe2 C19 C18 -46.5(12) . .
C17 Fe2 C19 C18 -122.1(5) . .
C22 Fe2 C19 C18 37.1(5) . .
C16 Fe2 C19 C18 -164.1(5) . .
C13 Fe2 C19 C18 -80.7(6) . .
C18 C19 C20 C21 -1.6(10) . .
Fe2 C19 C20 C21 58.9(6) . .
C18 C19 C20 Fe2 -60.5(6) . .
C19 Fe2 C20 C21 -120.0(8) . .
C15 Fe2 C20 C21 77.4(6) . .
C14 Fe2 C20 C21 44.9(12) . .
C17 Fe2 C20 C21 160.4(6) . .
C18 Fe2 C20 C21 -81.2(6) . .
C22 Fe2 C20 C21 -37.9(5) . .
C16 Fe2 C20 C21 119.2(6) . .
C13 Fe2 C20 C21 -168.2(10) . .
C21 Fe2 C20 C19 120.0(8) . .
C15 Fe2 C20 C19 -162.6(5) . .
C14 Fe2 C20 C19 164.9(9) . .
C17 Fe2 C20 C19 -79.6(7) . .
C18 Fe2 C20 C19 38.8(5) . .
C22 Fe2 C20 C19 82.1(6) . .
C16 Fe2 C20 C19 -120.8(6) . .
C13 Fe2 C20 C19 -48.2(13) . .
C19 C20 C21 C22 2.1(10) . .
Fe2 C20 C21 C22 60.6(6) . .
C19 C20 C21 Fe2 -58.4(6) . .
C19 Fe2 C21 C20 37.7(5) . .
C15 Fe2 C21 C20 -120.4(6) . .
C14 Fe2 C21 C20 -161.9(5) . .
C17 Fe2 C21 C20 -48.9(12) . .
C18 Fe2 C21 C20 82.2(6) . .
C22 Fe2 C21 C20 118.9(8) . .
C16 Fe2 C21 C20 -78.9(6) . .
C13 Fe2 C21 C20 167.9(10) . .
C19 Fe2 C21 C22 -81.2(6) . .
C20 Fe2 C21 C22 -118.9(8) . .
C15 Fe2 C21 C22 120.7(6) . .
C14 Fe2 C21 C22 79.2(7) . .
C17 Fe2 C21 C22 -167.8(9) . .
C18 Fe2 C21 C22 -36.7(5) . .
C16 Fe2 C21 C22 162.2(5) . .
C13 Fe2 C21 C22 49.0(13) . .
N2 C18 C22 C21 -178.8(8) . .
C19 C18 C22 C21 0.8(9) . .
Fe2 C18 C22 C21 -57.9(6) . .
N2 C18 C22 Fe2 -121.0(9) . .
C19 C18 C22 Fe2 58.7(6) . .
C20 C21 C22 C18 -1.9(10) . .
Fe2 C21 C22 C18 58.3(6) . .
C20 C21 C22 Fe2 -60.1(6) . .
C19 Fe2 C22 C18 -38.2(5) . .
C21 Fe2 C22 C18 -120.3(8) . .
C20 Fe2 C22 C18 -82.7(6) . .
C15 Fe2 C22 C18 162.3(5) . .
C14 Fe2 C22 C18 120.0(5) . .
C17 Fe2 C22 C18 46.4(13) . .
C16 Fe2 C22 C18 -164.1(9) . .
C13 Fe2 C22 C18 78.2(6) . .
C19 Fe2 C22 C21 82.0(6) . .
C20 Fe2 C22 C21 37.6(6) . .
C15 Fe2 C22 C21 -77.4(7) . .
C14 Fe2 C22 C21 -119.7(6) . .
C17 Fe2 C22 C21 166.6(10) . .
C18 Fe2 C22 C21 120.3(8) . .
C16 Fe2 C22 C21 -43.8(12) . .
C13 Fe2 C22 C21 -161.5(5) . .
C18 N2 C23 C24 -1.3(13) . .
C18 N2 C23 S2 177.5(6) . .
Cu1 S2 C23 N2 -2.2(7) . .
Cu1 S2 C23 N2 -90.6(6) 2_666 .
Cu1 S2 C23 C24 176.6(6) . .
Cu1 S2 C23 C24 88.2(6) 2_666 .
C34 Fe3 C25 C26 164.3(5) . .
C30 Fe3 C25 C26 122.9(6) . .
C32 Fe3 C25 C26 48.0(11) . .
C29 Fe3 C25 C26 -117.5(8) . .
C28 Fe3 C25 C26 -81.3(6) . .
C33 Fe3 C25 C26 -164.6(10) . .
C31 Fe3 C25 C26 80.9(6) . .
C27 Fe3 C25 C26 -36.8(5) . .
C34 Fe3 C25 C29 -78.2(6) . .
C30 Fe3 C25 C29 -119.5(6) . .
C26 Fe3 C25 C29 117.5(8) . .
C32 Fe3 C25 C29 165.6(8) . .
C28 Fe3 C25 C29 36.2(5) . .
C33 Fe3 C25 C29 -47.1(13) . .
C31 Fe3 C25 C29 -161.6(5) . .
C27 Fe3 C25 C29 80.7(6) . .
C29 C25 C26 C27 -0.1(10) . .
Fe3 C25 C26 C27 59.5(7) . .
C29 C25 C26 Fe3 -59.6(6) . .
C34 Fe3 C26 C27 -162.8(10) . .
C30 Fe3 C26 C27 163.5(6) . .
C32 Fe3 C26 C27 79.9(7) . .
C29 Fe3 C26 C27 -81.6(6) . .
C28 Fe3 C26 C27 -38.6(6) . .
C33 Fe3 C26 C27 46.3(12) . .
C31 Fe3 C26 C27 122.1(6) . .
C25 Fe3 C26 C27 -120.5(8) . .
C34 Fe3 C26 C25 -42.3(13) . .
C30 Fe3 C26 C25 -76.0(6) . .
C32 Fe3 C26 C25 -159.6(5) . .
C29 Fe3 C26 C25 38.9(5) . .
C28 Fe3 C26 C25 81.9(6) . .
C33 Fe3 C26 C25 166.8(8) . .
C31 Fe3 C26 C25 -117.4(5) . .
C27 Fe3 C26 C25 120.5(8) . .
C25 C26 C27 C28 -0.4(11) . .
Fe3 C26 C27 C28 59.3(6) . .
C25 C26 C27 Fe3 -59.7(6) . .
C34 Fe3 C27 C26 164.9(9) . .
C30 Fe3 C27 C26 -44.7(14) . .
C32 Fe3 C27 C26 -118.6(6) . .
C29 Fe3 C27 C26 81.0(6) . .
C28 Fe3 C27 C26 118.5(9) . .
C33 Fe3 C27 C26 -161.0(6) . .
C31 Fe3 C27 C26 -76.9(7) . .
C25 Fe3 C27 C26 36.8(6) . .
C34 Fe3 C27 C28 46.4(13) . .
C30 Fe3 C27 C28 -163.2(10) . .
C26 Fe3 C27 C28 -118.5(9) . .
C32 Fe3 C27 C28 122.9(6) . .
C29 Fe3 C27 C28 -37.5(6) . .
C33 Fe3 C27 C28 80.5(7) . .
C31 Fe3 C27 C28 164.6(6) . .
C25 Fe3 C27 C28 -81.7(6) . .
C26 C27 C28 C29 0.7(10) . .
Fe3 C27 C28 C29 60.2(6) . .
C26 C27 C28 Fe3 -59.5(7) . .
C34 Fe3 C28 C29 80.5(7) . .
C30 Fe3 C28 C29 47.5(12) . .
C26 Fe3 C28 C29 -80.6(6) . .
C32 Fe3 C28 C29 164.8(6) . .
C33 Fe3 C28 C29 122.9(6) . .
C31 Fe3 C28 C29 -161.9(11) . .
C27 Fe3 C28 C29 -118.2(9) . .
C25 Fe3 C28 C29 -37.2(6) . .
C34 Fe3 C28 C27 -161.3(6) . .
C30 Fe3 C28 C27 165.8(9) . .
C26 Fe3 C28 C27 37.7(6) . .
C32 Fe3 C28 C27 -76.9(8) . .
C29 Fe3 C28 C27 118.2(9) . .
C33 Fe3 C28 C27 -118.9(7) . .
C31 Fe3 C28 C27 -43.7(15) . .
C25 Fe3 C28 C27 81.0(6) . .
C27 C28 C29 C25 -0.8(10) . .
Fe3 C28 C29 C25 59.1(6) . .
C27 C28 C29 Fe3 -59.9(6) . .
C26 C25 C29 C28 0.6(10) . .
Fe3 C25 C29 C28 -59.2(6) . .
C26 C25 C29 Fe3 59.7(6) . .
C34 Fe3 C29 C28 -117.8(6) . .
C30 Fe3 C29 C28 -159.9(6) . .
C26 Fe3 C29 C28 82.5(6) . .
C32 Fe3 C29 C28 -41.4(14) . .
C33 Fe3 C29 C28 -76.2(7) . .
C31 Fe3 C29 C28 165.2(9) . .
C27 Fe3 C29 C28 38.8(6) . .
C25 Fe3 C29 C28 120.7(8) . .
C34 Fe3 C29 C25 121.4(6) . .
C30 Fe3 C29 C25 79.4(6) . .
C26 Fe3 C29 C25 -38.2(5) . .
C32 Fe3 C29 C25 -162.2(11) . .
C28 Fe3 C29 C25 -120.7(8) . .
C33 Fe3 C29 C25 163.1(6) . .
C31 Fe3 C29 C25 44.4(12) . .
C27 Fe3 C29 C25 -81.9(6) . .
C35 N3 C30 C34 134.0(9) . .
C35 N3 C30 C31 -47.0(14) . .
C35 N3 C30 Fe3 -138.7(7) . .
C26 Fe3 C30 C34 163.3(6) . .
C32 Fe3 C30 C34 -82.3(6) . .
C29 Fe3 C30 C34 79.8(7) . .
C28 Fe3 C30 C34 45.8(12) . .
C33 Fe3 C30 C34 -38.1(6) . .
C31 Fe3 C30 C34 -120.2(8) . .
C27 Fe3 C30 C34 -163.2(11) . .
C25 Fe3 C30 C34 122.3(6) . .
C34 Fe3 C30 C31 120.2(8) . .
C26 Fe3 C30 C31 -76.5(7) . .
C32 Fe3 C30 C31 37.9(6) . .
C29 Fe3 C30 C31 -160.0(6) . .
C28 Fe3 C30 C31 166.0(9) . .
C33 Fe3 C30 C31 82.1(6) . .
C27 Fe3 C30 C31 -43.1(14) . .
C25 Fe3 C30 C31 -117.5(6) . .
C34 Fe3 C30 N3 -116.8(10) . .
C26 Fe3 C30 N3 46.5(9) . .
C32 Fe3 C30 N3 160.9(9) . .
C29 Fe3 C30 N3 -37.0(9) . .
C28 Fe3 C30 N3 -71.0(13) . .
C33 Fe3 C30 N3 -154.9(9) . .
C31 Fe3 C30 N3 123.0(10) . .
C27 Fe3 C30 N3 79.9(14) . .
C25 Fe3 C30 N3 5.4(8) . .
C34 C30 C31 C32 -0.8(10) . .
N3 C30 C31 C32 -180.0(8) . .
Fe3 C30 C31 C32 -59.6(6) . .
C34 C30 C31 Fe3 58.7(6) . .
N3 C30 C31 Fe3 -120.4(9) . .
C34 Fe3 C31 C30 -37.0(6) . .
C26 Fe3 C31 C30 122.7(6) . .
C32 Fe3 C31 C30 -118.7(9) . .
C29 Fe3 C31 C30 48.3(12) . .
C28 Fe3 C31 C30 -162.6(12) . .
C33 Fe3 C31 C30 -80.7(6) . .
C27 Fe3 C31 C30 164.0(6) . .
C25 Fe3 C31 C30 80.7(6) . .
C34 Fe3 C31 C32 81.8(7) . .
C30 Fe3 C31 C32 118.7(9) . .
C26 Fe3 C31 C32 -118.6(7) . .
C29 Fe3 C31 C32 167.1(9) . .
C28 Fe3 C31 C32 -43.9(16) . .
C33 Fe3 C31 C32 38.1(6) . .
C27 Fe3 C31 C32 -77.2(8) . .
C25 Fe3 C31 C32 -160.6(6) . .
C30 C31 C32 C33 -0.2(10) . .
Fe3 C31 C32 C33 -59.7(6) . .
C30 C31 C32 Fe3 59.5(6) . .
C34 Fe3 C32 C31 -81.3(6) . .
C30 Fe3 C32 C31 -37.8(6) . .
C26 Fe3 C32 C31 80.1(7) . .
C29 Fe3 C32 C31 -164.6(10) . .
C28 Fe3 C32 C31 164.4(6) . .
C33 Fe3 C32 C31 -118.7(8) . .
C27 Fe3 C32 C31 122.0(6) . .
C25 Fe3 C32 C31 45.7(12) . .
C34 Fe3 C32 C33 37.4(5) . .
C30 Fe3 C32 C33 80.9(6) . .
C26 Fe3 C32 C33 -161.2(6) . .
C29 Fe3 C32 C33 -45.8(14) . .
C28 Fe3 C32 C33 -76.9(7) . .
C31 Fe3 C32 C33 118.7(8) . .
C27 Fe3 C32 C33 -119.3(6) . .
C25 Fe3 C32 C33 164.4(8) . .
C31 C32 C33 C34 1.1(10) . .
Fe3 C32 C33 C34 -58.8(6) . .
C31 C32 C33 Fe3 59.9(6) . .
C30 Fe3 C33 C34 38.0(5) . .
C26 Fe3 C33 C34 165.5(9) . .
C32 Fe3 C33 C34 119.5(8) . .
C29 Fe3 C33 C34 -77.0(6) . .
C28 Fe3 C33 C34 -117.7(6) . .
C31 Fe3 C33 C34 81.6(5) . .
C27 Fe3 C33 C34 -160.9(5) . .
C25 Fe3 C33 C34 -41.3(13) . .
C34 Fe3 C33 C32 -119.5(8) . .
C30 Fe3 C33 C32 -81.5(6) . .
C26 Fe3 C33 C32 46.1(12) . .
C29 Fe3 C33 C32 163.6(6) . .
C28 Fe3 C33 C32 122.8(6) . .
C31 Fe3 C33 C32 -37.8(5) . .
C27 Fe3 C33 C32 79.7(7) . .
C25 Fe3 C33 C32 -160.8(10) . .
C31 C30 C34 C33 1.5(10) . .
N3 C30 C34 C33 -179.3(7) . .
Fe3 C30 C34 C33 60.7(6) . .
C31 C30 C34 Fe3 -59.2(6) . .
N3 C30 C34 Fe3 120.0(8) . .
C32 C33 C34 C30 -1.6(10) . .
Fe3 C33 C34 C30 -60.6(6) . .
C32 C33 C34 Fe3 59.0(7) . .
C26 Fe3 C34 C30 -45.1(13) . .
C32 Fe3 C34 C30 80.7(6) . .
C29 Fe3 C34 C30 -119.1(6) . .
C28 Fe3 C34 C30 -160.7(5) . .
C33 Fe3 C34 C30 118.4(8) . .
C31 Fe3 C34 C30 37.0(5) . .
C27 Fe3 C34 C30 165.3(9) . .
C25 Fe3 C34 C30 -76.7(6) . .
C30 Fe3 C34 C33 -118.4(8) . .
C26 Fe3 C34 C33 -163.5(10) . .
C32 Fe3 C34 C33 -37.7(5) . .
C29 Fe3 C34 C33 122.5(6) . .
C28 Fe3 C34 C33 81.0(6) . .
C31 Fe3 C34 C33 -81.3(6) . .
C27 Fe3 C34 C33 46.9(12) . .
C25 Fe3 C34 C33 164.9(5) . .
C30 N3 C35 C36 -176.6(8) . .
C30 N3 C35 S3 3.4(12) . .
Cu1 S3 C35 N3 169.5(6) . .
Cu1 S3 C35 C36 -10.5(8) . .
Cl4A C102 Cl3A Cl3A 115(6) . 2_756
